data_7224446
loop_
_publ_author_name
'Dasari, Srikanth'
'Abbas, Zafar'
'Kumar, Priyaranjan'
'Patra, Ashis K.'

_publ_section_title
;
 Photosensitized samarium(iii) and erbium(iii) complexes of planar
 N,N-donor heterocyclic bases: crystal structures and evaluation of
 biological activity
;
_journal_issue 23
_journal_name_full CrystEngComm
_journal_page_first 4313
_journal_paper_doi 10.1039/C5CE02387D
_journal_volume 18
_journal_year 2016
_chemical_formula_moiety 'C36 H20 Cl3 Er N8'
_chemical_formula_sum 'C36 H20 Cl3 Er N8'
_chemical_formula_weight 838.21
_chemical_name_common Erdppz2
_space_group_crystal_system orthorhombic
_space_group_IT_number 56
_space_group_name_Hall '-P 2ab 2ac'
_space_group_name_H-M_alt 'P c c n'
_symmetry_space_group_name_Hall '-P 2ab 2ac'
_symmetry_space_group_name_H-M 'P c c n'
_atom_sites_solution_hydrogens geom
_atom_sites_solution_primary direct
_audit_creation_date 2015-11-11
_audit_creation_method
;
Olex2 1.2
(compiled 2015.01.26 svn.r3150 for OlexSys, GUI svn.r4998)
;
_audit_update_record
;
2015-12-01 deposited with the CCDC.
2016-02-09 downloaded from the CCDC.
;
_cell_angle_alpha 90
_cell_angle_beta 90
_cell_angle_gamma 90
_cell_formula_units_Z 8
_cell_length_a 21.540(4)
_cell_length_b 17.225(3)
_cell_length_c 19.377(4)
_cell_measurement_reflns_used 6040
_cell_measurement_temperature 100
_cell_measurement_theta_max 28.08
_cell_measurement_theta_min 2.31
_cell_volume 7189(2)
_computing_cell_refinement 'SAINT v6.45A (Bruker, 2003)'
_computing_data_reduction 'SAINT v6.45A (Bruker, 2003)'
_computing_molecular_graphics 'Olex2 (Dolomanov et al., 2009)'
_computing_publication_material 'Olex2 (Dolomanov et al., 2009)'
_computing_structure_refinement 'ShelXL (Sheldrick, 2008)'
_computing_structure_solution 'SIR2004 (Burla et al., 2007)'
_diffrn_ambient_temperature 100
_diffrn_measured_fraction_theta_full 1.000
_diffrn_measured_fraction_theta_max 1.000
_diffrn_measurement_device_type 'CCD area detector'
_diffrn_measurement_method 'phi and omega scans'
_diffrn_radiation_monochromator graphite
_diffrn_radiation_type MoK\a
_diffrn_radiation_wavelength 0.71073
_diffrn_reflns_av_R_equivalents 0.0408
_diffrn_reflns_av_unetI/netI 0.0355
_diffrn_reflns_Laue_measured_fraction_full 1.000
_diffrn_reflns_Laue_measured_fraction_max 1.000
_diffrn_reflns_limit_h_max 17
_diffrn_reflns_limit_h_min -28
_diffrn_reflns_limit_k_max 22
_diffrn_reflns_limit_k_min -22
_diffrn_reflns_limit_l_max 25
_diffrn_reflns_limit_l_min -25
_diffrn_reflns_number 43118
_diffrn_reflns_point_group_measured_fraction_full 1.000
_diffrn_reflns_point_group_measured_fraction_max 1.000
_diffrn_reflns_theta_full 25.000
_diffrn_reflns_theta_max 25.000
_diffrn_reflns_theta_min 1.514
_exptl_absorpt_coefficient_mu 2.595
_exptl_absorpt_correction_T_max 1
_exptl_absorpt_correction_T_min 0.847781
_exptl_absorpt_correction_type multi-scan
_exptl_absorpt_process_details
;
SADABS v.2.10 (Bruker,2003) was used for absorption correction.
R(int) was 0.0874 before and 0.0327 after correction.
The Ratio of minimum to maximum transmission is 0.8478.
The \l/2 correction factor is 0.0015.
;
_exptl_crystal_colour brown
_exptl_crystal_colour_primary brown
_exptl_crystal_density_diffrn 1.549
_exptl_crystal_description block
_exptl_crystal_F_000 3288
_exptl_crystal_size_max 0.23
_exptl_crystal_size_mid 0.21
_exptl_crystal_size_min 0.2
_refine_diff_density_max 1.482
_refine_diff_density_min -0.439
_refine_diff_density_rms 0.104
_refine_ls_extinction_method none
_refine_ls_goodness_of_fit_ref 1.049
_refine_ls_hydrogen_treatment constr
_refine_ls_matrix_type full
_refine_ls_number_parameters 433
_refine_ls_number_reflns 6336
_refine_ls_number_restraints 0
_refine_ls_restrained_S_all 1.049
_refine_ls_R_factor_all 0.0445
_refine_ls_R_factor_gt 0.0343
_refine_ls_shift/su_max 0.003
_refine_ls_shift/su_mean 0.000
_refine_ls_structure_factor_coef Fsqd
_refine_ls_weighting_details 'w=1/[\s^2^(Fo^2^)+(0.0447P)^2^+10.1131P] where P=(Fo^2^+2Fc^2^)/3'
_refine_ls_weighting_scheme calc
_refine_ls_wR_factor_gt 0.0825
_refine_ls_wR_factor_ref 0.0872
_reflns_Friedel_coverage 0.000
_reflns_number_gt 5120
_reflns_number_total 6336
_reflns_threshold_expression 'I > 2\s(I)'
_cod_data_source_file c5ce02387d2.cif
_cod_data_source_block Erdppz
_cod_depositor_comments 'Adding full bibliography for 7224443--7224446.cif.'
_cod_database_code 7224446
_shelx_space_group_comment
;
The symmetry employed for this shelxl refinement is uniquely defined
by the following loop, which should always be used as a source of
symmetry information in preference to the above space-group names.
They are only intended as comments.
;
_shelx_estimated_absorpt_t_max 0.625
_shelx_estimated_absorpt_t_min 0.587
_olex2_refinement_description
;
1. Fixed Uiso
 At 1.2 times of:
  All C(H) groups
2.a Aromatic/amide H refined with riding coordinates:
 C1(H1), C2(H2), C3(H3), C7(H7), C8(H8), C9(H9), C10(H10), C14(H14), C15(H15),
 C16(H16), C19(H19), C20(H20), C21(H21), C25(H25), C26(H26), C27(H27), C28(H28),
  C32(H32), C33(H33), C34(H34)
;
_shelx_shelxl_version_number 2014/7
_olex2_submission_special_instructions 'No special instructions were received'

loop_
_space_group_symop_operation_xyz
'x, y, z'
'-x+1/2, -y+1/2, z'
'x+1/2, -y, -z+1/2'
'-x, y+1/2, -z+1/2'
'-x, -y, -z'
'x-1/2, y-1/2, -z'
'-x-1/2, y, z-1/2'
'x, -y-1/2, z-1/2'

loop_
_atom_site_label
_atom_site_type_symbol
_atom_site_fract_x
_atom_site_fract_y
_atom_site_fract_z
_atom_site_U_iso_or_equiv
_atom_site_adp_type
_atom_site_occupancy
_atom_site_site_symmetry_order
_atom_site_calc_flag
_atom_site_refinement_flags_posn
C1 C 0.41977(19) 0.0637(3) 0.0012(2) 0.0342(10) Uani 1 1 d .
H1 H 0.4388 0.0143 0.0066 0.041 Uiso 1 1 calc R
C2 C 0.4114(2) 0.0921(3) -0.0650(2) 0.0347(10) Uani 1 1 d .
H2 H 0.4250 0.0631 -0.1039 0.042 Uiso 1 1 calc R
C3 C 0.38316(19) 0.1629(2) -0.0734(2) 0.0314(10) Uani 1 1 d .
H3 H 0.3768 0.1835 -0.1184 0.038 Uiso 1 1 calc R
C4 C 0.36386(17) 0.2043(2) -0.0153(2) 0.0242(8) Uani 1 1 d .
C5 C 0.33070(16) 0.2787(2) -0.0214(2) 0.0245(8) Uani 1 1 d .
C6 C 0.28699(17) 0.3754(2) -0.0859(2) 0.0278(9) Uani 1 1 d .
C7 C 0.27256(19) 0.4100(2) -0.1509(2) 0.0305(9) Uani 1 1 d .
H7 H 0.2852 0.3857 -0.1927 0.037 Uiso 1 1 calc R
C8 C 0.2404(2) 0.4782(3) -0.1525(2) 0.0356(10) Uani 1 1 d .
H8 H 0.2314 0.5015 -0.1958 0.043 Uiso 1 1 calc R
C9 C 0.2201(2) 0.5151(3) -0.0914(2) 0.0393(11) Uani 1 1 d .
H9 H 0.1968 0.5618 -0.0943 0.047 Uiso 1 1 calc R
C10 C 0.2336(2) 0.4843(3) -0.0287(2) 0.0346(10) Uani 1 1 d .
H10 H 0.2205 0.5098 0.0123 0.042 Uiso 1 1 calc R
C11 C 0.26740(18) 0.4135(2) -0.0246(2) 0.0264(8) Uani 1 1 d .
C12 C 0.31148(17) 0.3170(2) 0.04050(19) 0.0231(8) Uani 1 1 d .
C13 C 0.32588(16) 0.2848(2) 0.10737(19) 0.0222(8) Uani 1 1 d .
C14 C 0.30796(17) 0.3225(2) 0.1683(2) 0.0259(9) Uani 1 1 d .
H14 H 0.2851 0.3697 0.1668 0.031 Uiso 1 1 calc R
C15 C 0.32418(17) 0.2897(2) 0.2302(2) 0.0256(9) Uani 1 1 d .
H15 H 0.3122 0.3135 0.2724 0.031 Uiso 1 1 calc R
C16 C 0.35826(18) 0.2215(2) 0.2307(2) 0.0263(9) Uani 1 1 d .
H16 H 0.3697 0.2001 0.2741 0.032 Uiso 1 1 calc R
C17 C 0.35895(17) 0.2148(2) 0.11237(19) 0.0226(8) Uani 1 1 d .
C18 C 0.37588(17) 0.1726(2) 0.0498(2) 0.0248(9) Uani 1 1 d .
C19 C 0.5013(2) 0.1796(3) 0.2756(3) 0.0412(11) Uani 1 1 d .
H19 H 0.5127 0.1979 0.2312 0.049 Uiso 1 1 calc R
C20 C 0.5208(2) 0.2211(3) 0.3332(3) 0.0466(13) Uani 1 1 d .
H20 H 0.5451 0.2668 0.3279 0.056 Uiso 1 1 calc R
C21 C 0.5046(2) 0.1956(3) 0.3972(3) 0.0443(12) Uani 1 1 d .
H21 H 0.5166 0.2242 0.4370 0.053 Uiso 1 1 calc R
C22 C 0.4705(2) 0.1273(3) 0.4040(2) 0.0373(11) Uani 1 1 d .
C23 C 0.4536(2) 0.0963(3) 0.4710(2) 0.0395(11) Uani 1 1 d .
C24 C 0.4544(2) 0.1042(3) 0.5884(3) 0.0481(13) Uani 1 1 d .
C25 C 0.4725(2) 0.1424(4) 0.6505(3) 0.0589(17) Uani 1 1 d .
H25 H 0.4949 0.1898 0.6487 0.071 Uiso 1 1 calc R
C26 C 0.4575(3) 0.1102(4) 0.7123(3) 0.0668(19) Uani 1 1 d .
H26 H 0.4695 0.1360 0.7535 0.080 Uiso 1 1 calc R
C27 C 0.4247(3) 0.0403(4) 0.7169(3) 0.064(2) Uani 1 1 d .
H27 H 0.4151 0.0192 0.7609 0.077 Uiso 1 1 calc R
C28 C 0.4063(3) 0.0020(4) 0.6586(3) 0.0571(16) Uani 1 1 d .
H28 H 0.3837 -0.0452 0.6619 0.069 Uiso 1 1 calc R
C29 C 0.4214(2) 0.0336(3) 0.5926(2) 0.0482(14) Uani 1 1 d .
C30 C 0.42103(19) 0.0262(3) 0.4761(2) 0.0365(11) Uani 1 1 d .
C31 C 0.4037(2) -0.0167(3) 0.4114(2) 0.0367(11) Uani 1 1 d .
C32 C 0.3734(2) -0.0882(3) 0.4123(2) 0.0420(11) Uani 1 1 d .
H32 H 0.3626 -0.1119 0.4549 0.050 Uiso 1 1 calc R
C33 C 0.3592(2) -0.1241(3) 0.3510(2) 0.0415(11) Uani 1 1 d .
H33 H 0.3386 -0.1729 0.3505 0.050 Uiso 1 1 calc R
C34 C 0.3756(2) -0.0875(3) 0.2894(2) 0.0354(10) Uani 1 1 d .
H34 H 0.3655 -0.1124 0.2472 0.043 Uiso 1 1 calc R
C35 C 0.41922(19) 0.0148(3) 0.3477(2) 0.0302(9) Uani 1 1 d .
C36 C 0.4530(2) 0.0884(2) 0.3439(2) 0.0315(10) Uani 1 1 d .
Cl1 Cl 0.44038(5) -0.08609(6) 0.12652(6) 0.0377(3) Uani 1 1 d .
Cl2 Cl 0.53309(5) 0.08848(7) 0.13311(6) 0.0416(3) Uani 1 1 d .
Cl3 Cl 0.30313(5) 0.02394(6) 0.17394(5) 0.0317(2) Uani 1 1 d .
Er1 Er 0.42202(2) 0.05042(2) 0.17539(2) 0.02796(8) Uani 1 1 d .
N1 N 0.40253(15) 0.10213(19) 0.05798(17) 0.0280(8) Uani 1 1 d .
N2 N 0.37593(15) 0.18418(19) 0.17362(16) 0.0258(7) Uani 1 1 d .
N3 N 0.31885(14) 0.30722(19) -0.08387(16) 0.0254(7) Uani 1 1 d .
N4 N 0.28011(14) 0.38402(19) 0.03841(17) 0.0274(7) Uani 1 1 d .
N5 N 0.40484(16) -0.0196(2) 0.28701(18) 0.0303(8) Uani 1 1 d .
N6 N 0.46694(16) 0.11470(19) 0.28009(18) 0.0328(8) Uani 1 1 d .
N7 N 0.40446(19) -0.0072(2) 0.5352(2) 0.0452(10) Uani 1 1 d .
N8 N 0.46998(17) 0.1351(2) 0.5272(2) 0.0446(10) Uani 1 1 d .

loop_
_atom_site_aniso_label
_atom_site_aniso_U_11
_atom_site_aniso_U_22
_atom_site_aniso_U_33
_atom_site_aniso_U_23
_atom_site_aniso_U_13
_atom_site_aniso_U_12
C1 0.026(2) 0.034(2) 0.043(3) -0.0044(19) 0.0037(19) 0.0056(19)
C2 0.037(3) 0.037(3) 0.031(2) -0.0095(19) 0.0069(19) 0.007(2)
C3 0.029(2) 0.040(2) 0.025(2) -0.0033(18) 0.0027(18) -0.0014(19)
C4 0.0179(19) 0.026(2) 0.028(2) -0.0018(16) 0.0020(16) -0.0029(16)
C5 0.0151(18) 0.028(2) 0.031(2) -0.0013(17) -0.0015(16) -0.0051(16)
C6 0.017(2) 0.032(2) 0.034(2) 0.0002(18) 0.0027(17) -0.0048(17)
C7 0.026(2) 0.036(2) 0.029(2) 0.0011(18) 0.0011(18) -0.0040(19)
C8 0.033(2) 0.043(3) 0.030(2) 0.007(2) -0.0009(19) 0.001(2)
C9 0.040(3) 0.037(3) 0.041(3) 0.005(2) -0.006(2) 0.011(2)
C10 0.035(2) 0.039(2) 0.030(2) -0.0031(19) -0.0023(19) 0.008(2)
C11 0.023(2) 0.028(2) 0.029(2) 0.0010(17) -0.0034(17) -0.0027(17)
C12 0.0154(18) 0.025(2) 0.029(2) 0.0004(16) 0.0020(16) -0.0028(16)
C13 0.0161(19) 0.027(2) 0.023(2) -0.0027(16) -0.0003(15) -0.0047(16)
C14 0.0156(19) 0.028(2) 0.035(2) -0.0027(17) -0.0012(17) -0.0004(16)
C15 0.022(2) 0.030(2) 0.024(2) -0.0017(17) 0.0028(16) -0.0025(17)
C16 0.028(2) 0.027(2) 0.025(2) 0.0022(17) -0.0028(17) -0.0029(17)
C17 0.0166(19) 0.027(2) 0.024(2) -0.0004(16) 0.0001(15) -0.0011(16)
C18 0.0165(19) 0.028(2) 0.029(2) -0.0014(17) 0.0016(16) -0.0011(16)
C19 0.040(3) 0.035(3) 0.049(3) -0.006(2) -0.008(2) 0.008(2)
C20 0.043(3) 0.034(3) 0.063(3) -0.015(2) -0.012(2) 0.003(2)
C21 0.037(3) 0.047(3) 0.050(3) -0.020(2) -0.012(2) 0.008(2)
C22 0.031(2) 0.044(3) 0.037(3) -0.009(2) -0.009(2) 0.019(2)
C23 0.030(2) 0.047(3) 0.041(3) -0.014(2) -0.013(2) 0.023(2)
C24 0.039(3) 0.060(3) 0.045(3) -0.012(3) -0.009(2) 0.031(3)
C25 0.040(3) 0.094(4) 0.042(3) -0.029(3) -0.016(2) 0.036(3)
C26 0.055(4) 0.104(5) 0.041(3) -0.029(3) -0.019(3) 0.050(4)
C27 0.067(4) 0.101(5) 0.025(3) -0.006(3) -0.013(3) 0.057(4)
C28 0.063(4) 0.069(4) 0.040(3) -0.003(3) -0.007(2) 0.038(3)
C29 0.050(3) 0.068(4) 0.027(3) -0.010(2) -0.010(2) 0.040(3)
C30 0.030(2) 0.052(3) 0.027(2) 0.003(2) -0.0017(19) 0.021(2)
C31 0.034(2) 0.039(3) 0.037(3) -0.004(2) -0.0068(19) 0.020(2)
C32 0.045(3) 0.049(3) 0.032(3) 0.008(2) -0.002(2) 0.012(2)
C33 0.044(3) 0.037(3) 0.043(3) 0.006(2) -0.001(2) 0.002(2)
C34 0.035(2) 0.035(2) 0.035(3) -0.003(2) -0.008(2) 0.007(2)
C35 0.028(2) 0.032(2) 0.031(2) -0.0003(19) -0.0073(18) 0.0131(19)
C36 0.027(2) 0.030(2) 0.037(2) -0.0084(19) -0.0116(19) 0.0133(19)
Cl1 0.0424(6) 0.0282(6) 0.0426(6) -0.0041(5) 0.0025(5) 0.0072(5)
Cl2 0.0330(6) 0.0446(7) 0.0472(7) -0.0044(5) 0.0015(5) 0.0003(5)
Cl3 0.0278(5) 0.0338(5) 0.0336(5) 0.0014(4) -0.0053(4) 0.0043(4)
Er1 0.02882(12) 0.02511(12) 0.02994(12) -0.00189(8) -0.00283(8) 0.00524(8)
N1 0.0234(18) 0.0298(19) 0.0307(19) -0.0036(15) 0.0001(14) 0.0045(15)
N2 0.0248(17) 0.0241(17) 0.0284(18) -0.0004(14) 0.0014(14) 0.0017(14)
N3 0.0211(17) 0.0293(18) 0.0260(18) 0.0016(14) -0.0015(14) -0.0039(14)
N4 0.0205(17) 0.0305(18) 0.0310(19) -0.0011(15) -0.0010(14) -0.0006(14)
N5 0.0303(19) 0.0304(19) 0.030(2) -0.0006(15) -0.0065(15) 0.0058(16)
N6 0.035(2) 0.0272(19) 0.036(2) -0.0025(16) -0.0096(16) 0.0072(16)
N7 0.048(2) 0.052(3) 0.035(2) -0.0017(19) -0.0076(18) 0.028(2)
N8 0.036(2) 0.058(3) 0.040(2) -0.019(2) -0.0148(18) 0.0249(19)

loop_
_atom_type_symbol
_atom_type_description
_atom_type_scat_dispersion_real
_atom_type_scat_dispersion_imag
_atom_type_scat_source
C C 0.0033 0.0016 'International Tables Vol C Tables 4.2.6.8 and 6.1.1.4'
H H 0.0000 0.0000 'International Tables Vol C Tables 4.2.6.8 and 6.1.1.4'
Cl Cl 0.1484 0.1585 'International Tables Vol C Tables 4.2.6.8 and 6.1.1.4'
N N 0.0061 0.0033 'International Tables Vol C Tables 4.2.6.8 and 6.1.1.4'
Er Er -0.2586 4.9576 'International Tables Vol C Tables 4.2.6.8 and 6.1.1.4'

loop_
_geom_angle_atom_site_label_1
_geom_angle_atom_site_label_2
_geom_angle_atom_site_label_3
_geom_angle
C2 C1 H1 118.2
N1 C1 H1 118.2
N1 C1 C2 123.5(4)
C1 C2 H2 120.6
C3 C2 C1 118.8(4)
C3 C2 H2 120.6
C2 C3 H3 120.3
C2 C3 C4 119.3(4)
C4 C3 H3 120.3
C3 C4 C5 121.6(4)
C3 C4 C18 118.3(4)
C18 C4 C5 120.1(3)
C12 C5 C4 118.3(3)
N3 C5 C4 119.2(4)
N3 C5 C12 122.5(4)
C11 C6 C7 118.7(4)
N3 C6 C7 119.7(4)
N3 C6 C11 121.6(4)
C6 C7 H7 120.4
C8 C7 C6 119.3(4)
C8 C7 H7 120.4
C7 C8 H8 119.1
C7 C8 C9 121.8(4)
C9 C8 H8 119.1
C8 C9 H9 119.8
C10 C9 C8 120.5(4)
C10 C9 H9 119.8
C9 C10 H10 120.2
C9 C10 C11 119.6(4)
C11 C10 H10 120.2
C6 C11 C10 120.2(4)
N4 C11 C6 121.4(4)
N4 C11 C10 118.4(4)
C5 C12 C13 120.9(3)
N4 C12 C5 121.3(3)
N4 C12 C13 117.9(3)
C14 C13 C12 121.3(3)
C14 C13 C17 118.7(3)
C17 C13 C12 120.1(3)
C13 C14 H14 120.8
C15 C14 C13 118.4(4)
C15 C14 H14 120.8
C14 C15 H15 120.3
C14 C15 C16 119.4(4)
C16 C15 H15 120.3
C15 C16 H16 118.2
N2 C16 C15 123.6(4)
N2 C16 H16 118.2
C13 C17 C18 119.8(3)
N2 C17 C13 122.3(3)
N2 C17 C18 117.9(3)
C4 C18 C17 120.6(3)
N1 C18 C4 122.3(4)
N1 C18 C17 117.1(3)
C20 C19 H19 118.6
N6 C19 H19 118.6
N6 C19 C20 122.8(5)
C19 C20 H20 120.4
C21 C20 C19 119.3(5)
C21 C20 H20 120.4
C20 C21 H21 120.2
C20 C21 C22 119.5(4)
C22 C21 H21 120.2
C21 C22 C23 121.9(4)
C21 C22 C36 118.0(4)
C36 C22 C23 120.2(4)
C30 C23 C22 120.4(4)
N8 C23 C22 118.8(5)
N8 C23 C30 120.8(5)
C29 C24 C25 119.1(5)
N8 C24 C25 119.6(6)
N8 C24 C29 121.3(4)
C24 C25 H25 120.3
C26 C25 C24 119.4(6)
C26 C25 H25 120.3
C25 C26 H26 119.1
C25 C26 C27 121.9(5)
C27 C26 H26 119.1
C26 C27 H27 119.7
C28 C27 C26 120.5(6)
C28 C27 H27 119.7
C27 C28 H28 120.3
C27 C28 C29 119.5(7)
C29 C28 H28 120.3
C24 C29 C28 119.6(5)
N7 C29 C24 122.1(5)
N7 C29 C28 118.3(6)
C23 C30 C31 119.4(4)
N7 C30 C23 124.6(4)
N7 C30 C31 116.0(4)
C32 C31 C30 122.7(4)
C35 C31 C30 119.3(4)
C35 C31 C32 117.9(4)
C31 C32 H32 120.3
C33 C32 C31 119.4(4)
C33 C32 H32 120.3
C32 C33 H33 120.7
C32 C33 C34 118.6(5)
C34 C33 H33 120.7
C33 C34 H34 118.4
N5 C34 C33 123.3(4)
N5 C34 H34 118.4
C31 C35 C36 120.1(4)
N5 C35 C31 123.2(4)
N5 C35 C36 116.7(4)
C22 C36 C35 120.6(4)
N6 C36 C22 122.9(4)
N6 C36 C35 116.5(4)
Cl1 Er1 Cl2 88.46(4)
Cl1 Er1 Cl3 89.26(4)
Cl3 Er1 Cl2 160.41(3)
N1 Er1 Cl1 90.95(8)
N1 Er1 Cl2 77.12(8)
N1 Er1 Cl3 83.47(8)
N1 Er1 N2 65.83(10)
N1 Er1 N5 160.19(11)
N1 Er1 N6 130.52(11)
N2 Er1 Cl1 153.84(8)
N2 Er1 Cl2 97.33(8)
N2 Er1 Cl3 76.78(8)
N5 Er1 Cl1 84.29(8)
N5 Er1 Cl2 121.81(8)
N5 Er1 Cl3 77.26(8)
N5 Er1 N2 113.29(11)
N5 Er1 N6 64.55(12)
N6 Er1 Cl1 130.12(8)
N6 Er1 Cl2 77.84(9)
N6 Er1 Cl3 117.80(9)
N6 Er1 N2 76.00(10)
C1 N1 C18 117.8(4)
C1 N1 Er1 122.0(3)
C18 N1 Er1 120.1(3)
C16 N2 C17 117.6(3)
C16 N2 Er1 122.9(3)
C17 N2 Er1 118.6(2)
C5 N3 C6 116.2(3)
C12 N4 C11 117.0(3)
C34 N5 C35 117.5(4)
C34 N5 Er1 121.6(3)
C35 N5 Er1 120.5(3)
C19 N6 C36 117.4(4)
C19 N6 Er1 121.9(3)
C36 N6 Er1 120.5(3)
C30 N7 C29 114.0(5)
C23 N8 C24 117.3(5)

loop_
_geom_bond_atom_site_label_1
_geom_bond_atom_site_label_2
_geom_bond_distance
C1 H1 0.9500
C1 C2 1.385(6)
C1 N1 1.336(5)
C2 H2 0.9500
C2 C3 1.373(6)
C3 H3 0.9500
C3 C4 1.396(5)
C4 C5 1.472(5)
C4 C18 1.398(5)
C5 C12 1.431(5)
C5 N3 1.331(5)
C6 C7 1.428(6)
C6 C11 1.421(6)
C6 N3 1.361(5)
C7 H7 0.9500
C7 C8 1.364(6)
C8 H8 0.9500
C8 C9 1.414(6)
C9 H9 0.9500
C9 C10 1.358(6)
C10 H10 0.9500
C10 C11 1.422(6)
C11 N4 1.351(5)
C12 C13 1.443(5)
C12 N4 1.338(5)
C13 C14 1.402(5)
C13 C17 1.404(5)
C14 H14 0.9500
C14 C15 1.372(5)
C15 H15 0.9500
C15 C16 1.385(5)
C16 H16 0.9500
C16 N2 1.335(5)
C17 C18 1.460(5)
C17 N2 1.349(5)
C18 N1 1.352(5)
C19 H19 0.9500
C19 C20 1.391(6)
C19 N6 1.343(6)
C20 H20 0.9500
C20 C21 1.361(7)
C21 H21 0.9500
C21 C22 1.394(7)
C22 C23 1.451(7)
C22 C36 1.395(6)
C23 C30 1.400(7)
C23 N8 1.326(6)
C24 C25 1.426(7)
C24 C29 1.411(8)
C24 N8 1.343(7)
C25 H25 0.9500
C25 C26 1.357(9)
C26 H26 0.9500
C26 C27 1.400(9)
C27 H27 0.9500
C27 C28 1.367(8)
C28 H28 0.9500
C28 C29 1.426(8)
C29 N7 1.365(6)
C30 C31 1.501(6)
C30 N7 1.331(6)
C31 C32 1.395(7)
C31 C35 1.389(6)
C32 H32 0.9500
C32 C33 1.374(7)
C33 H33 0.9500
C33 C34 1.395(6)
C34 H34 0.9500
C34 N5 1.330(6)
C35 C36 1.464(6)
C35 N5 1.352(5)
C36 N6 1.351(6)
Cl1 Er1 2.5655(11)
Cl2 Er1 2.6124(12)
Cl3 Er1 2.6014(11)
Er1 N1 2.479(3)
Er1 N2 2.509(3)
Er1 N5 2.503(3)
Er1 N6 2.506(3)

loop_
_geom_torsion_atom_site_label_1
_geom_torsion_atom_site_label_2
_geom_torsion_atom_site_label_3
_geom_torsion_atom_site_label_4
_geom_torsion
C1 C2 C3 C4 0.2(6)
C2 C1 N1 C18 -0.4(6)
C2 C1 N1 Er1 -177.8(3)
C2 C3 C4 C5 -177.1(4)
C2 C3 C4 C18 1.9(6)
C3 C4 C5 C12 179.0(4)
C3 C4 C5 N3 0.0(5)
C3 C4 C18 C17 177.6(3)
C3 C4 C18 N1 -3.4(6)
C4 C5 C12 C13 1.9(5)
C4 C5 C12 N4 -178.7(3)
C4 C5 N3 C6 178.7(3)
C4 C18 N1 C1 2.6(6)
C4 C18 N1 Er1 -179.9(3)
C5 C4 C18 C17 -3.5(5)
C5 C4 C18 N1 175.6(3)
C5 C12 C13 C14 179.1(3)
C5 C12 C13 C17 -0.2(5)
C5 C12 N4 C11 0.1(5)
C6 C7 C8 C9 -1.0(7)
C6 C11 N4 C12 -0.5(5)
C7 C6 C11 C10 0.6(6)
C7 C6 C11 N4 -179.4(4)
C7 C6 N3 C5 179.8(3)
C7 C8 C9 C10 1.7(7)
C8 C9 C10 C11 -1.2(7)
C9 C10 C11 C6 0.1(6)
C9 C10 C11 N4 -179.9(4)
C10 C11 N4 C12 179.4(4)
C11 C6 C7 C8 -0.2(6)
C11 C6 N3 C5 -0.2(5)
C12 C5 N3 C6 -0.2(5)
C12 C13 C14 C15 -178.7(3)
C12 C13 C17 C18 -3.2(5)
C12 C13 C17 N2 176.9(3)
C13 C12 N4 C11 179.6(3)
C13 C14 C15 C16 0.9(5)
C13 C17 C18 C4 5.1(5)
C13 C17 C18 N1 -174.0(3)
C13 C17 N2 C16 2.3(5)
C13 C17 N2 Er1 171.9(3)
C14 C13 C17 C18 177.4(3)
C14 C13 C17 N2 -2.4(5)
C14 C15 C16 N2 -1.1(6)
C15 C16 N2 C17 -0.6(6)
C15 C16 N2 Er1 -169.6(3)
C17 C13 C14 C15 0.7(5)
C17 C18 N1 C1 -178.3(3)
C17 C18 N1 Er1 -0.8(4)
C18 C4 C5 C12 0.0(5)
C18 C4 C5 N3 -178.9(3)
C18 C17 N2 C16 -177.5(3)
C18 C17 N2 Er1 -8.0(4)
C19 C20 C21 C22 1.9(7)
C20 C19 N6 C36 -2.1(6)
C20 C19 N6 Er1 172.5(3)
C20 C21 C22 C23 178.2(4)
C20 C21 C22 C36 -1.4(6)
C21 C22 C23 C30 -177.9(4)
C21 C22 C23 N8 1.5(6)
C21 C22 C36 C35 177.6(4)
C21 C22 C36 N6 -0.9(6)
C22 C23 C30 C31 -0.1(6)
C22 C23 C30 N7 178.9(4)
C22 C23 N8 C24 -179.0(4)
C22 C36 N6 C19 2.6(6)
C22 C36 N6 Er1 -172.1(3)
C23 C22 C36 C35 -2.0(6)
C23 C22 C36 N6 179.5(4)
C23 C30 C31 C32 177.6(4)
C23 C30 C31 C35 -1.2(6)
C23 C30 N7 C29 0.7(6)
C24 C25 C26 C27 0.2(7)
C24 C29 N7 C30 -0.9(6)
C25 C24 C29 C28 0.6(7)
C25 C24 C29 N7 -177.8(4)
C25 C24 N8 C23 178.1(4)
C25 C26 C27 C28 -0.4(8)
C26 C27 C28 C29 0.7(7)
C27 C28 C29 C24 -0.8(7)
C27 C28 C29 N7 177.6(4)
C28 C29 N7 C30 -179.3(4)
C29 C24 C25 C26 -0.3(7)
C29 C24 N8 C23 -0.5(6)
C30 C23 N8 C24 0.3(6)
C30 C31 C32 C33 -179.8(4)
C30 C31 C35 C36 0.9(6)
C30 C31 C35 N5 -179.3(4)
C31 C30 N7 C29 179.7(4)
C31 C32 C33 C34 -0.1(7)
C31 C35 C36 C22 0.7(6)
C31 C35 C36 N6 179.3(4)
C31 C35 N5 C34 -1.5(6)
C31 C35 N5 Er1 171.6(3)
C32 C31 C35 C36 -177.9(4)
C32 C31 C35 N5 1.8(6)
C32 C33 C34 N5 0.4(7)
C33 C34 N5 C35 0.3(6)
C33 C34 N5 Er1 -172.7(3)
C35 C31 C32 C33 -0.9(6)
C35 C36 N6 C19 -175.9(4)
C35 C36 N6 Er1 9.3(5)
C36 C22 C23 C30 1.7(6)
C36 C22 C23 N8 -178.9(4)
C36 C35 N5 C34 178.3(4)
C36 C35 N5 Er1 -8.6(5)
N1 C1 C2 C3 -1.0(7)
N2 C17 C18 C4 -175.0(3)
N2 C17 C18 N1 5.9(5)
N3 C5 C12 C13 -179.2(3)
N3 C5 C12 N4 0.3(6)
N3 C6 C7 C8 179.8(4)
N3 C6 C11 C10 -179.3(4)
N3 C6 C11 N4 0.6(6)
N4 C12 C13 C14 -0.4(5)
N4 C12 C13 C17 -179.7(3)
N5 C35 C36 C22 -179.1(4)
N5 C35 C36 N6 -0.5(5)
N6 C19 C20 C21 -0.1(7)
N7 C30 C31 C32 -1.5(6)
N7 C30 C31 C35 179.7(4)
N8 C23 C30 C31 -179.4(4)
N8 C23 C30 N7 -0.5(6)
N8 C24 C25 C26 -179.0(4)
N8 C24 C29 C28 179.2(4)
N8 C24 C29 N7 0.9(7)

loop_
_smtbx_masks_void_nr
_smtbx_masks_void_average_x
_smtbx_masks_void_average_y
_smtbx_masks_void_average_z
_smtbx_masks_void_volume
_smtbx_masks_void_count_electrons
1 -0.250 0.250 -0.441 771.9 178.1
2 0.250 0.750 -0.268 771.9 179.8
